data_4130838
loop_
_publ_author_name
'Guo, Wusheng'
'Mart\'inez-Rodr\'iguez, Luis'
'Kuniyil, Rositha'
'Martin, Eddy'
'Escudero-Ad\'an, Eduardo C'
'Maseras, Feliu'
'Kleij, Arjan W.'

_publ_section_title
;
 Stereoselective and Versatile Preparation of Tri- and Tetrasubstituted
 Allylic Amine Scaffolds under Mild Conditions.
;
_journal_issue 36
_journal_name_full 'Journal of the American Chemical Society'
_journal_page_first 11970
_journal_page_last 11978
_journal_paper_doi 10.1021/jacs.6b07382
_journal_volume 138
_journal_year 2016
_chemical_absolute_configuration ad
_chemical_formula_sum 'C16 H23 N O'
_chemical_formula_weight 245.35
_space_group_IT_number 4
_space_group_name_Hall 'P 2yb'
_space_group_name_H-M_alt 'P 1 21 1'
_symmetry_cell_setting monoclinic
_symmetry_space_group_name_H-M 'P 1 21 1'
_atom_sites_solution_hydrogens mixed
_audit_creation_method SHELXL-2014/6
_cell_angle_alpha 90
_cell_angle_beta 94.901(5)
_cell_angle_gamma 90
_cell_formula_units_Z 4
_cell_length_a 6.3276(11)
_cell_length_b 15.140(3)
_cell_length_c 14.425(3)
_cell_measurement_reflns_used 7119
_cell_measurement_temperature 100(2)
_cell_measurement_theta_max 30.55
_cell_measurement_theta_min 2.69
_cell_volume 1376.9(5)
_computing_cell_refinement 'Bruker APEX2 v2014.9-0'
_computing_data_collection 'Bruker APEX2 v2014.9-0'
_computing_data_reduction 'Bruker SAINT V7.60A'
_computing_molecular_graphics 'Bruker SHELXTL'
_computing_publication_material 'Bruker SHELXTL'
_computing_structure_refinement 'SHELXL-2014 (Sheldrick, 2014)'
_computing_structure_solution Sir2011
_diffrn_ambient_temperature 100(2)
_diffrn_detector_area_resol_mean 512
_diffrn_detector_type '4K CCD area detector APEX II'
_diffrn_measured_fraction_theta_full 0.997
_diffrn_measured_fraction_theta_max 0.989
_diffrn_measurement_device_type 'APEX DUO Kappa 4-axis goniometer'
_diffrn_measurement_method
;
 Fullsphere data collection, phi and omega scans
;
_diffrn_measurement_specimen_support 'magnetic support with MicroMount'
_diffrn_radiation_monochromator 'Quazar MX Multilayer Optics'
_diffrn_radiation_type MoK\a
_diffrn_radiation_wavelength 0.71073
_diffrn_reflns_Laue_measured_fraction_full 0.997
_diffrn_reflns_Laue_measured_fraction_max 0.989
_diffrn_reflns_limit_k_max 21
_diffrn_reflns_limit_k_min -21
_diffrn_reflns_limit_l_max 20
_diffrn_reflns_limit_l_min -18
_diffrn_reflns_point_group_measured_fraction_full 0.942
_diffrn_reflns_point_group_measured_fraction_max 0.855
_diffrn_reflns_theta_full 25.242
_diffrn_reflns_theta_max 30.603
_diffrn_reflns_theta_min 1.954
_diffrn_source 'Microfocus source E025 IuS'
_diffrn_source_current 0.6
_diffrn_source_power 50
_diffrn_source_size '0.2 mm x 0.2 mm fine focus'
_diffrn_source_type 'Bruker APEX DUO'
_exptl_absorpt_coefficient_mu 0.073
_exptl_absorpt_correction_T_max 0.979
_exptl_absorpt_correction_T_min 0.85
_exptl_absorpt_correction_type multi-scan
_exptl_absorpt_process_details
; 
 SADABS Version 2008/1 Bruker-Nonius
 Blessing, Acta Cryst. (1995) A51 33-38
;
_exptl_crystal_colour Colourless
_exptl_crystal_density_diffrn 1.184
_exptl_crystal_description Block
_exptl_crystal_F_000 536
_exptl_crystal_size_max 0.30
_exptl_crystal_size_mid 0.30
_exptl_crystal_size_min 0.30
_refine_diff_density_max 0.414
_refine_diff_density_min -0.212
_refine_diff_density_rms 0.050
_refine_ls_abs_structure_details
;
 Flack x determined using 2675 quotients [(I+)-(I-)]/[(I+)+(I-)]
 (Parsons, Flack and Wagner, Acta Cryst. B69 (2013) 249-259).
;
_refine_ls_abs_structure_Flack 0.0(6)
_refine_ls_extinction_method none
_refine_ls_goodness_of_fit_ref 1.059
_refine_ls_hydrogen_treatment constr
_refine_ls_matrix_type full
_refine_ls_number_parameters 327
_refine_ls_number_reflns 7238
_refine_ls_number_restraints 1
_refine_ls_restrained_S_all 1.059
_refine_ls_R_factor_all 0.0436
_refine_ls_R_factor_gt 0.0410
_refine_ls_shift/su_max 0.000
_refine_ls_shift/su_mean 0.000
_refine_ls_structure_factor_coef Fsqd
_refine_ls_weighting_details 'w=1/[\s^2^(Fo^2^)+(0.0777P)^2^+0.1426P] where P=(Fo^2^+2Fc^2^)/3'
_refine_ls_weighting_scheme calc
_refine_ls_wR_factor_gt 0.1112
_refine_ls_wR_factor_ref 0.1135
_reflns_Friedel_coverage 0.671
_reflns_Friedel_fraction_full 0.883
_reflns_Friedel_fraction_max 0.712
_reflns_number_gt 6871
_reflns_number_total 7238
_reflns_threshold_expression 'I > 2\s(I)'
_cod_data_source_file ja6b07382_si_003.cif
_cod_data_source_block mo_gws382_0m
_cod_depositor_comments
;
The following automatic conversions were performed:

data item '_exptl_absorpt_correction_type' value 'Multi-scan' was
changed to 'multi-scan' in accordance with the
/home/saulius/struct/COD-crude-data/automatic-downloads/DataCite-retrospective/ACS/depositions/lib/dictionaries/cif_core.dic
dictionary named 'cif_core.dic' version 2.4.2 last updated on
2011-04-26.

data item '_symmetry_cell_setting' value 'Monoclinic' was changed to
'monoclinic' in accordance with the
/home/saulius/struct/COD-crude-data/automatic-downloads/DataCite-retrospective/ACS/depositions/lib/dictionaries/cif_core.dic
dictionary named 'cif_core.dic' version 2.4.2 last updated on
2011-04-26.

Automatic conversion script
Id: cif_fix_values 6909 2019-04-08 15:41:33Z antanas 
;
_cod_original_cell_volume 1376.9(4)
_cod_original_sg_symbol_H-M P2(1)
_cod_database_code 4130838
_shelx_space_group_comment
;
The symmetry employed for this shelxl refinement is uniquely defined
by the following loop, which should always be used as a source of
symmetry information in preference to the above space-group names.
They are only intended as comments.
;
_shelx_estimated_absorpt_t_min 0.979
_shelx_estimated_absorpt_t_max 0.979
_shelxl_version_number 2014/6

loop_
_space_group_symop_operation_xyz
'x, y, z'
'-x, y+1/2, -z'

loop_
_atom_site_label
_atom_site_type_symbol
_atom_site_fract_x
_atom_site_fract_y
_atom_site_fract_z
_atom_site_U_iso_or_equiv
_atom_site_adp_type
_atom_site_occupancy
_atom_site_site_symmetry_order
_atom_site_calc_flag
_atom_site_refinement_flags_posn
_atom_site_refinement_flags_adp
C1A C 1.1198(2) 0.21783(11) 0.65491(11) 0.0155(3) Uani 1 1 d . .
H1A1 H 1.2232 0.2370 0.7063 0.019 Uiso 1 1 calc R U
H1A2 H 1.1490 0.1550 0.6419 0.019 Uiso 1 1 calc R U
C2A C 0.8979(2) 0.22499(10) 0.68717(11) 0.0118(3) Uani 1 1 d . .
C3A C 0.7256(2) 0.22055(11) 0.62696(11) 0.0130(3) Uani 1 1 d . .
H3A H 0.5916 0.2262 0.6515 0.016 Uiso 1 1 calc R U
C4A C 0.7263(2) 0.20738(11) 0.52371(11) 0.0130(3) Uani 1 1 d . .
H4A1 H 0.7688 0.2629 0.4942 0.016 Uiso 1 1 calc R U
H4A2 H 0.8304 0.1611 0.5109 0.016 Uiso 1 1 calc R U
C5A C 0.4767(2) 0.18445(10) 0.38678(11) 0.0132(3) Uani 1 1 d . .
C6A C 0.6341(3) 0.16049(12) 0.32855(12) 0.0166(3) Uani 1 1 d . .
H6A H 0.7708 0.1436 0.3549 0.020 Uiso 1 1 calc R U
C7A C 0.5905(3) 0.16137(12) 0.23281(13) 0.0206(3) Uani 1 1 d . .
H7A H 0.6976 0.1442 0.1941 0.025 Uiso 1 1 calc R U
C8A C 0.3932(3) 0.18691(13) 0.19246(13) 0.0236(4) Uani 1 1 d . .
H8A H 0.3652 0.1880 0.1267 0.028 Uiso 1 1 calc R U
C9A C 0.2365(3) 0.21095(13) 0.24994(13) 0.0217(3) Uani 1 1 d . .
H9A H 0.1008 0.2286 0.2230 0.026 Uiso 1 1 calc R U
C10A C 0.2760(2) 0.20947(11) 0.34595(12) 0.0168(3) Uani 1 1 d . .
H10A H 0.1672 0.2254 0.3842 0.020 Uiso 1 1 calc R U
C11A C 0.8911(2) 0.23724(11) 0.79106(11) 0.0131(3) Uani 1 1 d . .
H11A H 0.9724 0.2923 0.8086 0.016 Uiso 1 1 calc R U
C12A C 0.6691(2) 0.24866(12) 0.82367(12) 0.0177(3) Uani 1 1 d . .
H12A H 0.5841 0.1951 0.8077 0.021 Uiso 1 1 calc R U
H12B H 0.5981 0.2994 0.7907 0.021 Uiso 1 1 calc R U
C13A C 0.6780(3) 0.26441(13) 0.92869(12) 0.0217(3) Uani 1 1 d . .
H13A H 0.7526 0.3207 0.9440 0.026 Uiso 1 1 calc R U
H13B H 0.5318 0.2696 0.9478 0.026 Uiso 1 1 calc R U
C14A C 0.7923(3) 0.18931(13) 0.98262(13) 0.0255(4) Uani 1 1 d . .
H14A H 0.7092 0.1342 0.9731 0.031 Uiso 1 1 calc R U
H14B H 0.8041 0.2032 1.0499 0.031 Uiso 1 1 calc R U
C15A C 1.0139(3) 0.17580(15) 0.95017(13) 0.0262(4) Uani 1 1 d . .
H15A H 1.0818 0.1244 0.9829 0.031 Uiso 1 1 calc R U
H15B H 1.1018 0.2285 0.9664 0.031 Uiso 1 1 calc R U
C16A C 1.0045(3) 0.16034(12) 0.84509(12) 0.0184(3) Uani 1 1 d . .
H16A H 0.9279 0.1045 0.8295 0.022 Uiso 1 1 calc R U
H16B H 1.1504 0.1544 0.8260 0.022 Uiso 1 1 calc R U
N1A N 0.5133(2) 0.18096(10) 0.48404(9) 0.0135(3) Uani 1 1 d . .
H1NA H 0.4094 0.2059 0.5139 0.020 Uiso 1 1 d R U
O1A O 1.15339(17) 0.26854(8) 0.57407(8) 0.0155(2) Uani 1 1 d . .
H1A H 1.1096 0.3203 0.5808 0.023 Uiso 1 1 calc R U
C1B C 0.4483(2) 0.42084(11) 0.45604(12) 0.0152(3) Uani 1 1 d . .
H1B1 H 0.3475 0.3876 0.4129 0.018 Uiso 1 1 calc R U
H1B2 H 0.4808 0.3839 0.5121 0.018 Uiso 1 1 calc R U
C2B C 0.6511(2) 0.43603(10) 0.40950(11) 0.0125(3) Uani 1 1 d . .
C3B C 0.8263(2) 0.46422(11) 0.45938(11) 0.0145(3) Uani 1 1 d . .
H3B H 0.9508 0.4729 0.4281 0.017 Uiso 1 1 calc R U
C4B C 0.8371(2) 0.48286(12) 0.56152(12) 0.0181(3) Uani 1 1 d . .
H4B1 H 0.8253 0.5473 0.5717 0.022 Uiso 1 1 calc R U
H4B2 H 0.7169 0.4536 0.5888 0.022 Uiso 1 1 calc R U
C5B C 1.0688(2) 0.45893(10) 0.70489(11) 0.0129(3) Uani 1 1 d . .
C6B C 0.9086(2) 0.48434(11) 0.76062(11) 0.0162(3) Uani 1 1 d . .
H6B H 0.7725 0.5000 0.7325 0.019 Uiso 1 1 calc R U
C7B C 0.9480(3) 0.48667(12) 0.85679(13) 0.0207(3) Uani 1 1 d . .
H7B H 0.8381 0.5038 0.8940 0.025 Uiso 1 1 calc R U
C8B C 1.1456(3) 0.46426(12) 0.89916(12) 0.0217(3) Uani 1 1 d . .
H8B H 1.1710 0.4651 0.9650 0.026 Uiso 1 1 calc R U
C9B C 1.3072(3) 0.44037(12) 0.84381(13) 0.0220(3) Uani 1 1 d . .
H9B H 1.4439 0.4261 0.8723 0.026 Uiso 1 1 calc R U
C10B C 1.2700(3) 0.43737(11) 0.74826(12) 0.0173(3) Uani 1 1 d . .
H10B H 1.3809 0.4206 0.7114 0.021 Uiso 1 1 calc R U
C11B C 0.6351(2) 0.41817(10) 0.30612(10) 0.0126(3) Uani 1 1 d . .
H11B H 0.5798 0.3566 0.2969 0.015 Uiso 1 1 calc R U
C12B C 0.8452(2) 0.42257(13) 0.26106(11) 0.0178(3) Uani 1 1 d . .
H12C H 0.9477 0.3809 0.2930 0.021 Uiso 1 1 calc R U
H12D H 0.9049 0.4829 0.2683 0.021 Uiso 1 1 calc R U
C13B C 0.8129(3) 0.39917(15) 0.15739(12) 0.0232(4) Uani 1 1 d . .
H13C H 0.9491 0.4059 0.1291 0.028 Uiso 1 1 calc R U
H13D H 0.7683 0.3367 0.1506 0.028 Uiso 1 1 calc R U
C14B C 0.6451(3) 0.45834(13) 0.10571(12) 0.0219(3) Uani 1 1 d . .
H14C H 0.6979 0.5199 0.1053 0.026 Uiso 1 1 calc R U
H14D H 0.6199 0.4383 0.0404 0.026 Uiso 1 1 calc R U
C15B C 0.4376(3) 0.45552(13) 0.15184(12) 0.0212(3) Uani 1 1 d . .
H15C H 0.3764 0.3954 0.1457 0.025 Uiso 1 1 calc R U
H15D H 0.3352 0.4972 0.1198 0.025 Uiso 1 1 calc R U
C16B C 0.4721(3) 0.48003(12) 0.25470(12) 0.0183(3) Uani 1 1 d . .
H16C H 0.3358 0.4760 0.2834 0.022 Uiso 1 1 calc R U
H16D H 0.5230 0.5418 0.2607 0.022 Uiso 1 1 calc R U
N1B N 1.0376(2) 0.45056(10) 0.60775(9) 0.0133(2) Uani 1 1 d . .
H1NB H 1.1444 0.4639 0.5826 0.020 Uiso 1 1 d R U
O1B O 0.34885(18) 0.50065(9) 0.48263(10) 0.0199(3) Uani 1 1 d . .
H1B H 0.4384 0.5417 0.4866 0.030 Uiso 1 1 calc R U

loop_
_atom_site_aniso_label
_atom_site_aniso_U_11
_atom_site_aniso_U_22
_atom_site_aniso_U_33
_atom_site_aniso_U_23
_atom_site_aniso_U_13
_atom_site_aniso_U_12
C1A 0.0112(6) 0.0176(7) 0.0180(7) 0.0037(6) 0.0032(5) 0.0016(5)
C2A 0.0122(6) 0.0116(6) 0.0117(7) 0.0010(5) 0.0018(5) 0.0002(5)
C3A 0.0123(6) 0.0143(7) 0.0126(7) -0.0004(5) 0.0021(5) -0.0007(5)
C4A 0.0116(6) 0.0158(7) 0.0115(7) -0.0004(5) 0.0002(5) -0.0008(5)
C5A 0.0160(6) 0.0103(6) 0.0131(7) 0.0002(5) 0.0005(5) -0.0013(5)
C6A 0.0202(7) 0.0150(7) 0.0149(7) 0.0002(6) 0.0024(6) 0.0011(6)
C7A 0.0297(8) 0.0166(7) 0.0159(8) -0.0002(6) 0.0050(6) -0.0020(7)
C8A 0.0360(9) 0.0203(8) 0.0137(8) 0.0006(6) -0.0036(7) -0.0053(7)
C9A 0.0237(7) 0.0194(8) 0.0203(9) 0.0022(7) -0.0086(6) -0.0031(7)
C10A 0.0167(6) 0.0147(7) 0.0185(8) -0.0007(6) -0.0015(5) -0.0011(6)
C11A 0.0144(6) 0.0129(6) 0.0119(7) 0.0005(5) 0.0004(5) -0.0001(5)
C12A 0.0169(6) 0.0217(8) 0.0149(7) -0.0009(6) 0.0039(5) 0.0039(6)
C13A 0.0283(8) 0.0223(8) 0.0155(8) -0.0007(7) 0.0072(6) 0.0050(7)
C14A 0.0403(10) 0.0226(9) 0.0147(8) 0.0026(7) 0.0081(7) 0.0042(8)
C15A 0.0344(9) 0.0287(10) 0.0152(8) 0.0057(7) 0.0003(7) 0.0095(8)
C16A 0.0226(7) 0.0178(7) 0.0152(8) 0.0036(6) 0.0032(6) 0.0060(6)
N1A 0.0108(5) 0.0165(6) 0.0131(6) -0.0014(5) 0.0010(4) -0.0004(5)
O1A 0.0157(5) 0.0155(5) 0.0159(5) 0.0010(4) 0.0056(4) 0.0003(4)
C1B 0.0162(6) 0.0128(7) 0.0174(7) -0.0011(6) 0.0054(5) -0.0020(5)
C2B 0.0136(6) 0.0115(7) 0.0128(7) 0.0005(5) 0.0026(5) 0.0015(5)
C3B 0.0138(6) 0.0174(7) 0.0122(7) 0.0007(6) 0.0009(5) 0.0021(5)
C4B 0.0156(6) 0.0257(9) 0.0126(7) -0.0015(6) -0.0016(5) 0.0070(6)
C5B 0.0149(6) 0.0109(6) 0.0128(7) 0.0004(5) -0.0001(5) -0.0003(5)
C6B 0.0175(6) 0.0176(7) 0.0134(7) -0.0017(6) 0.0003(5) 0.0002(6)
C7B 0.0273(8) 0.0189(8) 0.0164(8) -0.0029(6) 0.0041(6) -0.0004(7)
C8B 0.0335(9) 0.0181(8) 0.0123(7) -0.0008(6) -0.0050(6) -0.0018(7)
C9B 0.0237(7) 0.0200(8) 0.0206(9) -0.0007(7) -0.0080(6) 0.0022(7)
C10B 0.0163(6) 0.0174(7) 0.0175(8) 0.0002(6) -0.0023(5) 0.0010(6)
C11B 0.0128(5) 0.0123(6) 0.0127(7) -0.0004(5) 0.0013(5) -0.0001(5)
C12B 0.0138(6) 0.0262(8) 0.0135(7) -0.0018(6) 0.0024(5) 0.0003(6)
C13B 0.0211(7) 0.0336(10) 0.0156(8) -0.0051(7) 0.0054(6) 0.0010(7)
C14B 0.0291(8) 0.0229(8) 0.0135(7) -0.0007(6) 0.0008(6) -0.0051(7)
C15B 0.0236(7) 0.0234(8) 0.0154(8) -0.0019(6) -0.0054(6) 0.0032(7)
C16B 0.0184(6) 0.0195(8) 0.0165(8) -0.0025(6) -0.0017(5) 0.0048(6)
N1B 0.0108(5) 0.0174(6) 0.0116(6) 0.0008(5) 0.0006(4) 0.0015(5)
O1B 0.0153(5) 0.0145(5) 0.0311(7) -0.0051(5) 0.0095(5) -0.0016(4)

loop_
_atom_type_symbol
_atom_type_description
_atom_type_scat_dispersion_real
_atom_type_scat_dispersion_imag
_atom_type_scat_source
C C 0.0033 0.0016 'International Tables Vol C Tables 4.2.6.8 and 6.1.1.4'
H H 0.0000 0.0000 'International Tables Vol C Tables 4.2.6.8 and 6.1.1.4'
N N 0.0061 0.0033 'International Tables Vol C Tables 4.2.6.8 and 6.1.1.4'
O O 0.0106 0.0060 'International Tables Vol C Tables 4.2.6.8 and 6.1.1.4'

loop_
_geom_angle_atom_site_label_1
_geom_angle_atom_site_label_2
_geom_angle_atom_site_label_3
_geom_angle
O1A C1A C2A 114.70(12)
C3A C2A C11A 123.97(13)
C3A C2A C1A 121.39(14)
C11A C2A C1A 114.64(12)
C2A C3A C4A 125.42(13)
N1A C4A C3A 109.94(12)
N1A C5A C6A 121.55(14)
N1A C5A C10A 119.70(14)
C6A C5A C10A 118.71(15)
C7A C6A C5A 120.21(15)
C6A C7A C8A 121.09(16)
C7A C8A C9A 118.94(16)
C10A C9A C8A 120.87(16)
C9A C10A C5A 120.17(15)
C2A C11A C12A 115.02(12)
C2A C11A C16A 110.87(13)
C12A C11A C16A 109.24(13)
C11A C12A C13A 111.43(13)
C14A C13A C12A 111.38(15)
C13A C14A C15A 110.56(15)
C14A C15A C16A 111.39(16)
C15A C16A C11A 111.22(14)
C5A N1A C4A 116.46(12)
O1B C1B C2B 113.54(13)
C3B C2B C11B 124.75(13)
C3B C2B C1B 120.25(14)
C11B C2B C1B 115.00(12)
C2B C3B C4B 123.75(13)
N1B C4B C3B 110.51(12)
C6B C5B N1B 123.43(13)
C6B C5B C10B 118.68(15)
N1B C5B C10B 117.85(13)
C7B C6B C5B 120.23(15)
C8B C7B C6B 120.82(16)
C7B C8B C9B 119.20(16)
C10B C9B C8B 120.57(16)
C9B C10B C5B 120.48(15)
C2B C11B C12B 115.12(12)
C2B C11B C16B 110.67(12)
C12B C11B C16B 109.88(13)
C11B C12B C13B 110.87(13)
C14B C13B C12B 111.61(15)
C15B C14B C13B 111.01(15)
C14B C15B C16B 111.14(14)
C15B C16B C11B 110.83(14)
C5B N1B C4B 117.80(12)

loop_
_geom_bond_atom_site_label_1
_geom_bond_atom_site_label_2
_geom_bond_distance
C1A O1A 1.4271(19)
C1A C2A 1.5199(19)
C2A C3A 1.336(2)
C2A C11A 1.514(2)
C3A C4A 1.503(2)
C4A N1A 1.4736(19)
C5A N1A 1.403(2)
C5A C6A 1.404(2)
C5A C10A 1.405(2)
C6A C7A 1.385(2)
C7A C8A 1.387(3)
C8A C9A 1.394(3)
C9A C10A 1.386(2)
C11A C12A 1.529(2)
C11A C16A 1.543(2)
C12A C13A 1.530(2)
C13A C14A 1.525(3)
C14A C15A 1.529(3)
C15A C16A 1.530(2)
C1B O1B 1.430(2)
C1B C2B 1.515(2)
C2B C3B 1.339(2)
C2B C11B 1.510(2)
C3B C4B 1.496(2)
C4B N1B 1.465(2)
C5B C6B 1.400(2)
C5B N1B 1.404(2)
C5B C10B 1.408(2)
C6B C7B 1.389(2)
C7B C8B 1.387(3)
C8B C9B 1.398(3)
C9B C10B 1.379(2)
C11B C12B 1.530(2)
C11B C16B 1.536(2)
C12B C13B 1.533(2)
C13B C14B 1.533(3)
C14B C15B 1.523(2)
C15B C16B 1.527(2)

loop_
_geom_torsion_atom_site_label_1
_geom_torsion_atom_site_label_2
_geom_torsion_atom_site_label_3
_geom_torsion_atom_site_label_4
_geom_torsion
O1A C1A C2A C3A 44.7(2)
O1A C1A C2A C11A -135.34(15)
C11A C2A C3A C4A -179.23(15)
C1A C2A C3A C4A 0.7(3)
C2A C3A C4A N1A 164.07(15)
N1A C5A C6A C7A 177.51(15)
C10A C5A C6A C7A -0.3(2)
C5A C6A C7A C8A 0.9(3)
C6A C7A C8A C9A -0.8(3)
C7A C8A C9A C10A 0.0(3)
C8A C9A C10A C5A 0.7(3)
N1A C5A C10A C9A -178.34(15)
C6A C5A C10A C9A -0.5(2)
C3A C2A C11A C12A -2.7(2)
C1A C2A C11A C12A 177.38(14)
C3A C2A C11A C16A 121.89(17)
C1A C2A C11A C16A -58.08(17)
C2A C11A C12A C13A -177.64(14)
C16A C11A C12A C13A 56.97(18)
C11A C12A C13A C14A -57.2(2)
C12A C13A C14A C15A 55.4(2)
C13A C14A C15A C16A -55.3(2)
C14A C15A C16A C11A 56.7(2)
C2A C11A C16A C15A 175.48(14)
C12A C11A C16A C15A -56.76(18)
C6A C5A N1A C4A 37.8(2)
C10A C5A N1A C4A -144.40(15)
C3A C4A N1A C5A 166.86(13)
O1B C1B C2B C3B 71.5(2)
O1B C1B C2B C11B -107.77(16)
C11B C2B C3B C4B 178.97(15)
C1B C2B C3B C4B -0.2(2)
C2B C3B C4B N1B 139.05(16)
N1B C5B C6B C7B 176.55(15)
C10B C5B C6B C7B -1.0(2)
C5B C6B C7B C8B 0.2(3)
C6B C7B C8B C9B 0.9(3)
C7B C8B C9B C10B -1.2(3)
C8B C9B C10B C5B 0.4(3)
C6B C5B C10B C9B 0.7(2)
N1B C5B C10B C9B -176.99(15)
C3B C2B C11B C12B 7.8(2)
C1B C2B C11B C12B -172.93(14)
C3B C2B C11B C16B -117.49(17)
C1B C2B C11B C16B 61.74(17)
C2B C11B C12B C13B 177.30(15)
C16B C11B C12B C13B -56.96(19)
C11B C12B C13B C14B 55.7(2)
C12B C13B C14B C15B -54.5(2)
C13B C14B C15B C16B 55.3(2)
C14B C15B C16B C11B -57.5(2)
C2B C11B C16B C15B -173.75(13)
C12B C11B C16B C15B 58.01(18)
C6B C5B N1B C4B 9.5(2)
C10B C5B N1B C4B -172.88(15)
C3B C4B N1B C5B -176.90(14)
